data_7047236
loop_
_publ_author_name
'Zhang, Sheng'
'Mo, Wenjiao'
'Yin, Bing'
'Zhang, Gaini'
'Yang, Desuo'
'L\"u, Xingqiang'
'Chen, Sanping'

_publ_section_title
;
 The slow magnetic relaxation regulated by the coordination, configuration
 and intermolecular dipolar field in two mononuclear Dy<sup>III</sup>
 single-molecule magnets (SMMs).
;
_journal_issue 35
_journal_name_full 'Dalton transactions (Cambridge, England : 2003)'
_journal_page_first 12393
_journal_page_last 12405
_journal_paper_doi 10.1039/c8dt02361a
_journal_volume 47
_journal_year 2018
_chemical_formula_sum 'C42 H27 Cl3 Dy F9 N2 O6'
_chemical_formula_weight 1095.50
_space_group_crystal_system triclinic
_space_group_IT_number 2
_space_group_name_Hall '-P 1'
_space_group_name_H-M_alt 'P -1'
_symmetry_space_group_name_Hall '-P 1'
_symmetry_space_group_name_H-M 'P -1'
_atom_sites_solution_hydrogens geom
_audit_creation_method SHELXL-2018/3
_audit_update_record
;
2018-07-23 deposited with the CCDC.
2018-08-06 downloaded from the CCDC.
;
_cell_angle_alpha 94.855(7)
_cell_angle_beta 104.522(7)
_cell_angle_gamma 109.539(7)
_cell_formula_units_Z 2
_cell_length_a 11.3469(8)
_cell_length_b 13.3777(10)
_cell_length_c 18.6857(17)
_cell_measurement_reflns_used 2569
_cell_measurement_temperature 293(2)
_cell_measurement_theta_max 58.6950
_cell_measurement_theta_min 3.5850
_cell_volume 2543.1(4)
_computing_cell_refinement 'CrysAlisPro 1.171.38.41 (Rigaku OD, 2015)'
_computing_data_collection 'CrysAlisPro 1.171.38.41 (Rigaku OD, 2015)'
_computing_data_reduction 'CrysAlisPro 1.171.38.41 (Rigaku OD, 2015)'
_computing_molecular_graphics 'SHELXL-2018/3 (Sheldrick, 2018)'
_computing_publication_material 'SHELXL-2018/3 (Sheldrick, 2018)'
_computing_structure_refinement 'SHELXL-2018/3 (Sheldrick, 2018)'
_computing_structure_solution 'SHELXL-2018/3 (Sheldrick, 2018)'
_diffrn_ambient_temperature 293(2)
_diffrn_measured_fraction_theta_full 0.997
_diffrn_measured_fraction_theta_max 0.997
_diffrn_measurement_device_type 'Xcalibur, Eos, Gemini'
_diffrn_radiation_type CuK\a
_diffrn_radiation_wavelength 1.54184
_diffrn_reflns_av_R_equivalents 0.0725
_diffrn_reflns_av_unetI/netI 0.1306
_diffrn_reflns_Laue_measured_fraction_full 0.997
_diffrn_reflns_Laue_measured_fraction_max 0.997
_diffrn_reflns_limit_h_max 10
_diffrn_reflns_limit_h_min -13
_diffrn_reflns_limit_k_max 15
_diffrn_reflns_limit_k_min -15
_diffrn_reflns_limit_l_max 22
_diffrn_reflns_limit_l_min -22
_diffrn_reflns_number 16360
_diffrn_reflns_point_group_measured_fraction_full 0.997
_diffrn_reflns_point_group_measured_fraction_max 0.997
_diffrn_reflns_theta_full 67.245
_diffrn_reflns_theta_max 67.245
_diffrn_reflns_theta_min 2.485
_diffrn_source 'fine-focus sealed X-ray tube'
_exptl_absorpt_coefficient_mu 9.977
_exptl_absorpt_correction_T_max 1.00000
_exptl_absorpt_correction_T_min 0.53993
_exptl_absorpt_correction_type multi-scan
_exptl_absorpt_process_details sadabs
_exptl_crystal_colour colorless
_exptl_crystal_density_diffrn 1.431
_exptl_crystal_description block
_exptl_crystal_F_000 1078
_exptl_crystal_size_max 0.080
_exptl_crystal_size_mid 0.070
_exptl_crystal_size_min 0.070
_refine_diff_density_max 0.474
_refine_diff_density_min -0.679
_refine_diff_density_rms 0.079
_refine_ls_extinction_coef 0.00072(10)
_refine_ls_extinction_expression Fc^*^=kFc[1+0.001xFc^2^\l^3^/sin(2\q)]^-1/4^
_refine_ls_extinction_method 'SHELXL-2018/3 (Sheldrick 2018)'
_refine_ls_goodness_of_fit_ref 0.879
_refine_ls_hydrogen_treatment constr
_refine_ls_matrix_type full
_refine_ls_number_parameters 571
_refine_ls_number_reflns 9101
_refine_ls_number_restraints 0
_refine_ls_restrained_S_all 0.879
_refine_ls_R_factor_all 0.1077
_refine_ls_R_factor_gt 0.0669
_refine_ls_shift/su_max 0.001
_refine_ls_shift/su_mean 0.000
_refine_ls_structure_factor_coef Fsqd
_refine_ls_weighting_details 'w=1/[\s^2^(Fo^2^)+(0.0902P)^2^] where P=(Fo^2^+2Fc^2^)/3'
_refine_ls_weighting_scheme calc
_refine_ls_wR_factor_gt 0.1588
_refine_ls_wR_factor_ref 0.1997
_reflns_Friedel_coverage 0.000
_reflns_number_gt 5460
_reflns_number_total 9101
_reflns_threshold_expression 'I > 2\s(I)'
_cod_data_source_file c8dt02361a2.cif
_cod_data_source_block 1
_cod_depositor_comments 'Adding full bibliography for 7047236--7047237.cif.'
_cod_original_cell_volume 2543.2(4)
_cod_database_code 7047236
_shelx_shelxl_version_number 2018/3
_shelx_space_group_comment
;
The symmetry employed for this shelxl refinement is uniquely defined
by the following loop, which should always be used as a source of
symmetry information in preference to the above space-group names.
They are only intended as comments.
;
_shelx_estimated_absorpt_t_min 0.502
_shelx_estimated_absorpt_t_max 0.542

loop_
_space_group_symop_operation_xyz
'x, y, z'
'-x, -y, -z'

loop_
_atom_site_label
_atom_site_type_symbol
_atom_site_fract_x
_atom_site_fract_y
_atom_site_fract_z
_atom_site_U_iso_or_equiv
_atom_site_adp_type
_atom_site_occupancy
_atom_site_site_symmetry_order
_atom_site_calc_flag
_atom_site_refinement_flags_posn
_atom_site_refinement_flags_adp
Dy1 Dy 0.15948(5) 0.73603(4) 0.20387(3) 0.0568(2) Uani 1 1 d . .
Cl1 Cl 0.1244(4) 0.8226(3) 0.66980(16) 0.1532(17) Uani 1 1 d . .
Cl2 Cl 0.3356(5) 0.4319(4) 0.5900(2) 0.1700(19) Uani 1 1 d . .
Cl3 Cl 0.5442(3) 1.2365(2) -0.03088(17) 0.0945(9) Uani 1 1 d . .
F1 F -0.1893(12) 0.8646(11) 0.1208(6) 0.230(7) Uani 1 1 d . .
F2 F -0.0571(13) 1.0079(12) 0.1544(11) 0.263(9) Uani 1 1 d . .
F3 F -0.1816(13) 0.9564(13) 0.2121(6) 0.241(7) Uani 1 1 d . .
F4 F -0.2960(8) 0.6208(10) 0.1905(9) 0.231(7) Uani 1 1 d . .
F5 F -0.3236(7) 0.4882(11) 0.2419(5) 0.203(5) Uani 1 1 d . .
F6 F -0.3181(7) 0.4756(10) 0.1338(5) 0.185(5) Uani 1 1 d . .
F7 F 0.5656(11) 0.8430(19) 0.4100(6) 0.290(11) Uani 1 1 d . .
F8 F 0.7043(7) 0.9115(8) 0.3601(5) 0.177(4) Uani 1 1 d . .
F9 F 0.6036(13) 0.7560(10) 0.3418(10) 0.279(10) Uani 1 1 d . .
N1 N 0.2335(6) 0.6088(6) 0.1357(4) 0.0593(18) Uani 1 1 d . .
N2 N 0.0814(6) 0.7040(6) 0.0611(4) 0.0568(17) Uani 1 1 d . .
O1 O 0.0433(6) 0.8498(5) 0.1859(3) 0.0737(17) Uani 1 1 d . .
O2 O 0.1482(6) 0.8019(5) 0.3203(3) 0.0661(16) Uani 1 1 d . .
O3 O -0.0616(5) 0.6180(5) 0.1779(3) 0.0690(17) Uani 1 1 d . .
O4 O 0.1511(6) 0.5992(5) 0.2739(3) 0.0705(17) Uani 1 1 d . .
O5 O 0.3722(5) 0.7803(5) 0.2827(3) 0.0696(17) Uani 1 1 d . .
O6 O 0.2964(5) 0.8799(5) 0.1679(3) 0.0626(15) Uani 1 1 d . .
C1 C -0.1083(19) 0.9290(16) 0.1804(7) 0.123(6) Uani 1 1 d . .
C2 C -0.0157(9) 0.8824(8) 0.2258(5) 0.069(2) Uani 1 1 d . .
C3 C -0.0118(10) 0.8781(9) 0.2982(5) 0.083(3) Uani 1 1 d . .
H3 H -0.067442 0.901637 0.317958 0.099 Uiso 1 1 calc R U
C4 C 0.0739(9) 0.8391(8) 0.3441(5) 0.067(2) Uani 1 1 d . .
C5 C 0.0872(10) 0.8399(8) 0.4266(5) 0.072(3) Uani 1 1 d . .
C6 C -0.0012(12) 0.8597(9) 0.4589(7) 0.095(3) Uani 1 1 d . .
H6 H -0.069941 0.875597 0.429905 0.114 Uiso 1 1 calc R U
C7 C 0.0115(14) 0.8560(10) 0.5348(7) 0.102(4) Uani 1 1 d . .
H7 H -0.046372 0.871735 0.557099 0.122 Uiso 1 1 calc R U
C8 C 0.1109(14) 0.8289(10) 0.5758(6) 0.101(4) Uani 1 1 d . .
C9 C 0.1988(13) 0.8107(11) 0.5446(6) 0.105(4) Uani 1 1 d . .
H9 H 0.268191 0.795768 0.573688 0.126 Uiso 1 1 calc R U
C10 C 0.1856(11) 0.8145(9) 0.4698(5) 0.088(3) Uani 1 1 d . .
H10 H 0.244702 0.799370 0.448325 0.106 Uiso 1 1 calc R U
C11 C -0.2668(11) 0.5355(15) 0.1982(7) 0.103(4) Uani 1 1 d . .
C12 C -0.1150(9) 0.5692(9) 0.2248(5) 0.079(3) Uani 1 1 d . .
C13 C -0.0586(9) 0.5418(9) 0.2880(5) 0.082(3) Uani 1 1 d . .
H13 H -0.110075 0.510943 0.317974 0.098 Uiso 1 1 calc R U
C14 C 0.0767(9) 0.5578(7) 0.3113(5) 0.065(2) Uani 1 1 d . .
C15 C 0.1351(10) 0.5240(7) 0.3809(5) 0.068(2) Uani 1 1 d . .
C16 C 0.0636(11) 0.4591(8) 0.4211(6) 0.083(3) Uani 1 1 d . .
H16 H -0.027407 0.433715 0.404442 0.100 Uiso 1 1 calc R U
C17 C 0.1261(15) 0.4318(10) 0.4857(7) 0.104(4) Uani 1 1 d . .
H17 H 0.077215 0.387661 0.511942 0.125 Uiso 1 1 calc R U
C18 C 0.2598(16) 0.4698(11) 0.5108(7) 0.105(4) Uani 1 1 d . .
C19 C 0.3341(13) 0.5377(12) 0.4732(7) 0.124(5) Uani 1 1 d . .
H19 H 0.425037 0.565302 0.491441 0.148 Uiso 1 1 calc R U
C20 C 0.2708(11) 0.5640(10) 0.4077(6) 0.102(4) Uani 1 1 d . .
H20 H 0.319781 0.608655 0.381707 0.123 Uiso 1 1 calc R U
C21 C 0.5912(11) 0.8518(15) 0.3539(11) 0.134(7) Uani 1 1 d . .
C22 C 0.4796(8) 0.8486(8) 0.2858(5) 0.068(2) Uani 1 1 d . .
C23 C 0.5116(8) 0.9243(8) 0.2432(6) 0.077(3) Uani 1 1 d . .
H23 H 0.598401 0.970555 0.254235 0.092 Uiso 1 1 calc R U
C24 C 0.4172(8) 0.9347(7) 0.1830(5) 0.062(2) Uani 1 1 d . .
C25 C 0.4521(8) 1.0141(7) 0.1320(5) 0.062(2) Uani 1 1 d . .
C26 C 0.3591(9) 1.0206(9) 0.0741(6) 0.101(4) Uani 1 1 d . .
H26 H 0.272282 0.977575 0.067452 0.121 Uiso 1 1 calc R U
C27 C 0.3866(10) 1.0880(10) 0.0241(7) 0.110(5) Uani 1 1 d . .
H27 H 0.319187 1.087487 -0.016515 0.133 Uiso 1 1 calc R U
C28 C 0.5096(9) 1.1544(7) 0.0332(6) 0.068(2) Uani 1 1 d . .
C29 C 0.6050(10) 1.1486(11) 0.0892(8) 0.123(5) Uani 1 1 d . .
H29 H 0.691645 1.190764 0.094441 0.148 Uiso 1 1 calc R U
C30 C 0.5772(11) 1.0808(11) 0.1394(8) 0.130(6) Uani 1 1 d . .
H30 H 0.645291 1.080548 0.179271 0.156 Uiso 1 1 calc R U
C31 C 0.3101(8) 0.5630(8) 0.1757(5) 0.071(3) Uani 1 1 d . .
H31 H 0.337592 0.581866 0.227916 0.086 Uiso 1 1 calc R U
C32 C 0.3498(9) 0.4887(9) 0.1423(6) 0.080(3) Uani 1 1 d . .
H32 H 0.406272 0.461005 0.171635 0.097 Uiso 1 1 calc R U
C33 C 0.3052(10) 0.4563(8) 0.0660(6) 0.074(3) Uani 1 1 d . .
C34 C 0.2264(8) 0.5029(7) 0.0246(5) 0.066(2) Uani 1 1 d . .
H34 H 0.195027 0.482182 -0.027465 0.079 Uiso 1 1 calc R U
C35 C 0.1931(7) 0.5812(7) 0.0602(5) 0.0540(19) Uani 1 1 d . .
C36 C 0.1157(7) 0.6391(7) 0.0182(4) 0.055(2) Uani 1 1 d . .
C37 C 0.0871(8) 0.6319(7) -0.0588(5) 0.061(2) Uani 1 1 d . .
H37 H 0.112801 0.585988 -0.086210 0.073 Uiso 1 1 calc R U
C38 C 0.0213(8) 0.6912(8) -0.0961(5) 0.065(2) Uani 1 1 d . .
C39 C -0.0117(9) 0.7581(8) -0.0515(5) 0.077(3) Uani 1 1 d . .
H39 H -0.054669 0.801022 -0.073592 0.092 Uiso 1 1 calc R U
C40 C 0.0177(9) 0.7631(8) 0.0261(5) 0.067(2) Uani 1 1 d . .
H40 H -0.007321 0.808489 0.054357 0.081 Uiso 1 1 calc R U
C41 C 0.3431(12) 0.3726(9) 0.0270(7) 0.101(4) Uani 1 1 d . .
H41A H 0.431114 0.405503 0.024886 0.152 Uiso 1 1 calc R U
H41B H 0.284475 0.344808 -0.023159 0.152 Uiso 1 1 calc R U
H41C H 0.337544 0.314699 0.054581 0.152 Uiso 1 1 calc R U
C42 C -0.0092(12) 0.6851(9) -0.1800(5) 0.097(4) Uani 1 1 d . .
H42A H -0.102103 0.651978 -0.203082 0.145 Uiso 1 1 calc R U
H42B H 0.033325 0.642848 -0.199627 0.145 Uiso 1 1 calc R U
H42C H 0.021952 0.756562 -0.190770 0.145 Uiso 1 1 calc R U

loop_
_atom_site_aniso_label
_atom_site_aniso_U_11
_atom_site_aniso_U_22
_atom_site_aniso_U_33
_atom_site_aniso_U_23
_atom_site_aniso_U_13
_atom_site_aniso_U_12
Dy1 0.0505(3) 0.0720(4) 0.0500(3) 0.0228(2) 0.0145(2) 0.0228(2)
Cl1 0.206(4) 0.158(3) 0.0534(16) 0.0112(19) 0.038(2) 0.018(3)
Cl2 0.207(5) 0.231(5) 0.123(3) 0.117(3) 0.055(3) 0.121(4)
Cl3 0.0920(18) 0.0940(19) 0.117(2) 0.0585(17) 0.0544(17) 0.0329(15)
F1 0.254(13) 0.280(15) 0.137(8) -0.024(9) -0.086(8) 0.194(13)
F2 0.207(12) 0.261(15) 0.40(2) 0.251(17) 0.080(14) 0.147(12)
F3 0.323(15) 0.432(19) 0.140(8) 0.090(10) 0.078(9) 0.337(16)
F4 0.076(5) 0.203(11) 0.40(2) 0.038(13) 0.043(8) 0.058(7)
F5 0.074(5) 0.381(16) 0.124(7) 0.103(8) 0.048(5) 0.020(7)
F6 0.072(4) 0.309(14) 0.096(6) -0.021(7) 0.012(4) -0.004(6)
F7 0.146(9) 0.62(3) 0.122(8) 0.206(15) 0.037(7) 0.129(14)
F8 0.071(4) 0.205(9) 0.196(9) 0.114(8) -0.035(5) 0.012(5)
F9 0.187(12) 0.163(10) 0.39(2) 0.081(12) -0.114(13) 0.074(9)
N1 0.053(4) 0.079(5) 0.047(4) 0.020(3) 0.012(3) 0.026(4)
N2 0.054(4) 0.067(5) 0.054(4) 0.022(3) 0.019(3) 0.023(4)
O1 0.079(4) 0.100(5) 0.058(4) 0.030(3) 0.022(3) 0.048(4)
O2 0.066(4) 0.093(5) 0.049(3) 0.018(3) 0.015(3) 0.042(4)
O3 0.050(3) 0.099(5) 0.053(3) 0.025(3) 0.014(3) 0.018(3)
O4 0.067(4) 0.085(5) 0.069(4) 0.034(3) 0.027(3) 0.031(3)
O5 0.052(3) 0.086(5) 0.060(4) 0.031(3) 0.007(3) 0.015(3)
O6 0.050(3) 0.083(4) 0.055(3) 0.033(3) 0.013(3) 0.023(3)
C1 0.179(15) 0.175(15) 0.059(7) 0.030(9) 0.020(9) 0.132(14)
C2 0.074(6) 0.074(7) 0.061(6) 0.011(5) 0.006(5) 0.039(5)
C3 0.089(7) 0.119(9) 0.057(6) 0.008(6) 0.018(5) 0.064(7)
C4 0.063(5) 0.070(6) 0.057(5) 0.000(4) 0.006(4) 0.022(5)
C5 0.077(6) 0.082(7) 0.061(6) 0.009(5) 0.021(5) 0.035(5)
C6 0.099(8) 0.106(9) 0.088(8) 0.025(7) 0.035(7) 0.042(7)
C7 0.122(10) 0.105(10) 0.081(8) 0.006(7) 0.054(8) 0.031(8)
C8 0.123(10) 0.092(9) 0.052(6) 0.008(6) 0.019(7) 0.002(8)
C9 0.109(9) 0.141(12) 0.057(6) 0.016(7) 0.016(7) 0.044(9)
C10 0.088(7) 0.118(9) 0.054(6) 0.003(6) 0.014(5) 0.039(7)
C11 0.065(7) 0.174(14) 0.073(8) 0.035(9) 0.028(6) 0.039(8)
C12 0.055(5) 0.106(8) 0.058(6) 0.003(6) 0.013(5) 0.014(5)
C13 0.060(5) 0.118(9) 0.058(6) 0.022(6) 0.026(5) 0.013(6)
C14 0.077(6) 0.064(6) 0.052(5) 0.015(4) 0.021(5) 0.018(5)
C15 0.081(6) 0.064(6) 0.068(6) 0.026(5) 0.033(5) 0.027(5)
C16 0.093(7) 0.074(7) 0.075(7) 0.028(5) 0.038(6) 0.008(6)
C17 0.153(12) 0.102(9) 0.080(8) 0.054(7) 0.058(9) 0.048(9)
C18 0.153(12) 0.109(10) 0.080(8) 0.047(7) 0.042(9) 0.067(10)
C19 0.112(10) 0.195(15) 0.102(9) 0.090(10) 0.047(8) 0.079(10)
C20 0.092(8) 0.152(11) 0.087(8) 0.075(8) 0.040(7) 0.052(8)
C21 0.061(7) 0.162(14) 0.179(15) 0.141(13) 0.022(8) 0.026(8)
C22 0.054(5) 0.084(7) 0.066(6) 0.034(5) 0.006(4) 0.031(5)
C23 0.047(5) 0.094(8) 0.083(7) 0.039(6) 0.005(5) 0.022(5)
C24 0.045(4) 0.065(6) 0.065(5) 0.008(4) 0.013(4) 0.009(4)
C25 0.046(4) 0.065(6) 0.067(5) 0.023(4) 0.009(4) 0.011(4)
C26 0.056(5) 0.107(9) 0.118(9) 0.076(8) 0.000(6) 0.007(6)
C27 0.074(7) 0.123(10) 0.108(9) 0.080(8) 0.005(6) 0.005(7)
C28 0.060(5) 0.063(6) 0.083(6) 0.030(5) 0.028(5) 0.016(5)
C29 0.052(6) 0.148(12) 0.143(12) 0.085(10) 0.016(7) 0.001(7)
C30 0.064(7) 0.146(12) 0.150(12) 0.095(10) 0.009(7) 0.000(7)
C31 0.059(5) 0.105(8) 0.063(6) 0.023(5) 0.026(5) 0.038(5)
C32 0.071(6) 0.105(8) 0.089(7) 0.041(6) 0.028(6) 0.052(6)
C33 0.070(6) 0.068(6) 0.084(7) 0.013(5) 0.030(5) 0.021(5)
C34 0.054(5) 0.079(6) 0.068(6) 0.031(5) 0.025(4) 0.021(5)
C35 0.045(4) 0.065(5) 0.054(5) 0.021(4) 0.016(4) 0.019(4)
C36 0.043(4) 0.063(5) 0.051(5) 0.015(4) 0.015(4) 0.008(4)
C37 0.061(5) 0.070(6) 0.059(5) 0.026(4) 0.025(4) 0.025(5)
C38 0.058(5) 0.070(6) 0.059(5) 0.018(5) 0.015(4) 0.014(5)
C39 0.073(6) 0.086(7) 0.066(6) 0.031(5) 0.003(5) 0.030(6)
C40 0.075(6) 0.072(6) 0.055(5) 0.012(4) 0.013(5) 0.034(5)
C41 0.113(9) 0.110(9) 0.103(9) 0.020(7) 0.036(8) 0.065(8)
C42 0.127(10) 0.118(10) 0.053(6) 0.021(6) 0.024(6) 0.057(8)

loop_
_atom_type_symbol
_atom_type_description
_atom_type_scat_dispersion_real
_atom_type_scat_dispersion_imag
_atom_type_scat_source
C C 0.0181 0.0091 'International Tables Vol C Tables 4.2.6.8 and 6.1.1.4'
H H 0.0000 0.0000 'International Tables Vol C Tables 4.2.6.8 and 6.1.1.4'
N N 0.0311 0.0180 'International Tables Vol C Tables 4.2.6.8 and 6.1.1.4'
O O 0.0492 0.0322 'International Tables Vol C Tables 4.2.6.8 and 6.1.1.4'
Dy Dy -9.8046 9.8477 'International Tables Vol C Tables 4.2.6.8 and 6.1.1.4'
Cl Cl 0.3639 0.7018 'International Tables Vol C Tables 4.2.6.8 and 6.1.1.4'
F F 0.0727 0.0534 'International Tables Vol C Tables 4.2.6.8 and 6.1.1.4'

loop_
_geom_angle_atom_site_label_1
_geom_angle_atom_site_label_2
_geom_angle_atom_site_label_3
_geom_angle
O6 Dy1 O1 76.9(2)
O6 Dy1 O2 106.4(2)
O1 Dy1 O2 71.8(2)
O6 Dy1 O4 144.7(2)
O1 Dy1 O4 132.6(2)
O2 Dy1 O4 73.6(2)
O6 Dy1 O5 72.01(19)
O1 Dy1 O5 126.6(2)
O2 Dy1 O5 76.8(2)
O4 Dy1 O5 73.8(2)
O6 Dy1 O3 143.88(19)
O1 Dy1 O3 76.4(2)
O2 Dy1 O3 87.6(2)
O4 Dy1 O3 70.8(2)
O5 Dy1 O3 144.1(2)
O6 Dy1 N1 90.2(2)
O1 Dy1 N1 143.3(2)
O2 Dy1 N1 144.8(2)
O4 Dy1 N1 75.1(2)
O5 Dy1 N1 79.4(2)
O3 Dy1 N1 97.0(2)
O6 Dy1 N2 73.3(2)
O1 Dy1 N2 79.7(2)
O2 Dy1 N2 150.6(2)
O4 Dy1 N2 124.1(2)
O5 Dy1 N2 128.2(2)
O3 Dy1 N2 78.5(2)
N1 Dy1 N2 63.6(2)
C31 N1 C35 118.8(8)
C31 N1 Dy1 119.2(6)
C35 N1 Dy1 121.9(5)
C40 N2 C36 117.4(7)
C40 N2 Dy1 119.9(6)
C36 N2 Dy1 122.2(5)
C2 O1 Dy1 131.6(6)
C4 O2 Dy1 136.7(6)
C12 O3 Dy1 126.7(5)
C14 O4 Dy1 131.8(6)
C22 O5 Dy1 133.4(5)
C24 O6 Dy1 139.2(6)
F2 C1 F3 104.5(15)
F2 C1 F1 100.9(13)
F3 C1 F1 102.8(17)
F2 C1 C2 115.6(16)
F3 C1 C2 117.4(11)
F1 C1 C2 113.6(13)
O1 C2 C3 130.7(9)
O1 C2 C1 111.0(9)
C3 C2 C1 118.3(10)
C2 C3 C4 121.5(9)
O2 C4 C3 122.6(9)
O2 C4 C5 114.4(8)
C3 C4 C5 122.9(9)
C10 C5 C6 118.7(10)
C10 C5 C4 119.2(9)
C6 C5 C4 122.0(9)
C5 C6 C7 120.5(12)
C8 C7 C6 118.8(11)
C9 C8 C7 120.9(11)
C9 C8 Cl1 120.6(11)
C7 C8 Cl1 118.5(11)
C8 C9 C10 119.9(12)
C5 C10 C9 121.2(11)
F5 C11 F6 107.7(14)
F5 C11 F4 107.6(14)
F6 C11 F4 105.1(13)
F5 C11 C12 114.4(11)
F6 C11 C12 112.0(11)
F4 C11 C12 109.4(13)
O3 C12 C13 129.0(9)
O3 C12 C11 111.8(9)
C13 C12 C11 119.2(10)
C12 C13 C14 122.7(9)
O4 C14 C13 121.8(9)
O4 C14 C15 117.0(8)
C13 C14 C15 121.1(8)
C16 C15 C20 118.9(10)
C16 C15 C14 124.5(9)
C20 C15 C14 116.5(8)
C17 C16 C15 120.7(11)
C18 C17 C16 120.0(11)
C17 C18 C19 120.7(12)
C17 C18 Cl2 119.2(10)
C19 C18 Cl2 120.1(12)
C18 C19 C20 119.1(13)
C15 C20 C19 120.5(10)
F7 C21 F8 115.5(19)
F7 C21 F9 97.0(14)
F8 C21 F9 99.0(16)
F7 C21 C22 116.0(13)
F8 C21 C22 118.8(10)
F9 C21 C22 105.2(16)
O5 C22 C23 130.7(8)
O5 C22 C21 113.0(8)
C23 C22 C21 116.1(9)
C22 C23 C24 121.5(8)
O6 C24 C23 122.8(8)
O6 C24 C25 114.9(8)
C23 C24 C25 122.3(7)
C26 C25 C30 115.7(9)
C26 C25 C24 120.6(8)
C30 C25 C24 123.7(9)
C25 C26 C27 122.8(9)
C28 C27 C26 120.5(10)
C29 C28 C27 118.3(9)
C29 C28 Cl3 121.1(8)
C27 C28 Cl3 120.4(8)
C28 C29 C30 120.9(10)
C25 C30 C29 121.6(11)
N1 C31 C32 122.5(9)
C33 C32 C31 119.5(9)
C32 C33 C34 118.2(9)
C32 C33 C41 121.4(10)
C34 C33 C41 120.4(10)
C33 C34 C35 120.6(9)
N1 C35 C34 120.3(8)
N1 C35 C36 116.8(8)
C34 C35 C36 122.9(8)
N2 C36 C37 122.2(8)
N2 C36 C35 115.1(7)
C37 C36 C35 122.6(8)
C38 C37 C36 121.5(9)
C39 C38 C37 115.7(8)
C39 C38 C42 122.3(9)
C37 C38 C42 122.0(9)
C38 C39 C40 121.6(9)
N2 C40 C39 121.7(9)

loop_
_geom_bond_atom_site_label_1
_geom_bond_atom_site_label_2
_geom_bond_distance
Dy1 O6 2.305(5)
Dy1 O1 2.318(6)
Dy1 O2 2.327(6)
Dy1 O4 2.329(6)
Dy1 O5 2.337(5)
Dy1 O3 2.374(6)
Dy1 N1 2.520(7)
Dy1 N2 2.540(7)
Cl1 C8 1.736(11)
Cl2 C18 1.722(12)
Cl3 C28 1.722(9)
F1 C1 1.273(17)
F2 C1 1.227(19)
F3 C1 1.261(15)
F4 C11 1.300(17)
F5 C11 1.249(13)
F6 C11 1.266(15)
F7 C21 1.160(18)
F8 C21 1.234(12)
F9 C21 1.34(2)
N1 C31 1.342(10)
N1 C35 1.346(10)
N2 C40 1.344(10)
N2 C36 1.347(10)
O1 C2 1.259(10)
O2 C4 1.260(10)
O3 C12 1.288(11)
O4 C14 1.248(9)
O5 C22 1.239(10)
O6 C24 1.263(9)
C1 C2 1.514(14)
C2 C3 1.349(13)
C3 C4 1.397(12)
C4 C5 1.509(12)
C5 C10 1.365(13)
C5 C6 1.377(13)
C6 C7 1.396(15)
C7 C8 1.370(16)
C8 C9 1.350(16)
C9 C10 1.374(13)
C11 C12 1.559(13)
C12 C13 1.339(13)
C13 C14 1.422(12)
C14 C15 1.484(12)
C15 C16 1.385(12)
C15 C20 1.387(13)
C16 C17 1.383(14)
C17 C18 1.366(17)
C18 C19 1.387(16)
C19 C20 1.392(14)
C21 C22 1.540(14)
C22 C23 1.351(12)
C23 C24 1.398(11)
C24 C25 1.507(11)
C25 C26 1.341(12)
C25 C30 1.366(13)
C26 C27 1.372(12)
C27 C28 1.339(12)
C28 C29 1.332(13)
C29 C30 1.380(14)
C31 C32 1.384(13)
C32 C33 1.366(13)
C33 C34 1.377(12)
C33 C41 1.519(13)
C34 C35 1.398(12)
C35 C36 1.482(11)
C36 C37 1.381(11)
C37 C38 1.378(11)
C38 C39 1.375(12)
C38 C42 1.508(12)
C39 C40 1.394(12)
